data_4512688
loop_
_publ_author_name
'Manna, Paulami'
'Das, Samar K.'

_publ_section_title
;
 Perceptive Approach in Assessing Rigidity versus Flexibility in the
 Construction of Diverse Metal--Organic Coordination Networks: Synthesis,
 Structure, and Magnetism
;
_journal_issue 3
_journal_name_full 'Crystal Growth &amp; Design'
_journal_page_first 1407
_journal_paper_doi 10.1021/cg501787m
_journal_volume 15
_journal_year 2015
_chemical_formula_moiety 'C32 H32 Co N4 O4'
_chemical_formula_sum 'C32 H32 Co N4 O4'
_chemical_formula_weight 595.55
_chemical_name_systematic
; 
 ? 
;
_space_group_IT_number 14
_symmetry_cell_setting monoclinic
_symmetry_space_group_name_Hall '-P 2ybc'
_symmetry_space_group_name_H-M 'P 1 21/c 1'
_atom_sites_solution_hydrogens geom
_atom_sites_solution_primary direct
_atom_sites_solution_secondary difmap
_audit_creation_method SHELXL-97
_cell_angle_alpha 90.00
_cell_angle_beta 95.487(2)
_cell_angle_gamma 90.00
_cell_formula_units_Z 4
_cell_length_a 11.3824(10)
_cell_length_b 13.2476(12)
_cell_length_c 18.3587(17)
_cell_measurement_reflns_used 7415
_cell_measurement_temperature 298(2)
_cell_measurement_theta_max 24.99
_cell_measurement_theta_min 2.23
_cell_volume 2755.6(4)
_computing_structure_refinement 'SHELXL-97 (Sheldrick, 1997)'
_computing_structure_solution 'SHELXS-97 (Sheldrick, 1990)'
_diffrn_ambient_temperature 298(2)
_diffrn_measured_fraction_theta_full 0.995
_diffrn_measured_fraction_theta_max 0.995
_diffrn_radiation_monochromator graphite
_diffrn_radiation_source 'fine-focus sealed tube'
_diffrn_radiation_type MoK\a
_diffrn_radiation_wavelength 0.71073
_diffrn_reflns_av_R_equivalents 0.0339
_diffrn_reflns_av_sigmaI/netI 0.0246
_diffrn_reflns_limit_h_max 13
_diffrn_reflns_limit_h_min -13
_diffrn_reflns_limit_k_max 15
_diffrn_reflns_limit_k_min -15
_diffrn_reflns_limit_l_max 21
_diffrn_reflns_limit_l_min -21
_diffrn_reflns_number 26052
_diffrn_reflns_theta_full 25.08
_diffrn_reflns_theta_max 25.08
_diffrn_reflns_theta_min 1.80
_exptl_absorpt_coefficient_mu 0.669
_exptl_absorpt_correction_T_max 0.8891
_exptl_absorpt_correction_T_min 0.8046
_exptl_absorpt_correction_type multi-scan
_exptl_absorpt_process_details 'Bruker SAINT'
_exptl_crystal_colour Blue
_exptl_crystal_density_diffrn 1.436
_exptl_crystal_density_method 'not measured'
_exptl_crystal_description Block
_exptl_crystal_F_000 1244
_exptl_crystal_size_max 0.34
_exptl_crystal_size_mid 0.26
_exptl_crystal_size_min 0.18
_refine_diff_density_max 0.655
_refine_diff_density_min -0.208
_refine_diff_density_rms 0.058
_refine_ls_extinction_method none
_refine_ls_goodness_of_fit_ref 1.038
_refine_ls_hydrogen_treatment mixed
_refine_ls_matrix_type full
_refine_ls_number_parameters 378
_refine_ls_number_reflns 4876
_refine_ls_number_restraints 0
_refine_ls_restrained_S_all 1.038
_refine_ls_R_factor_all 0.0514
_refine_ls_R_factor_gt 0.0422
_refine_ls_shift/su_max 0.000
_refine_ls_shift/su_mean 0.000
_refine_ls_structure_factor_coef Fsqd
_refine_ls_weighting_details 'calc w=1/[\s^2^(Fo^2^)+(0.0707P)^2^+0.9057P] where P=(Fo^2^+2Fc^2^)/3'
_refine_ls_weighting_scheme calc
_refine_ls_wR_factor_gt 0.1111
_refine_ls_wR_factor_ref 0.1179
_reflns_number_gt 4061
_reflns_number_total 4876
_reflns_threshold_expression >2sigma(I)
_cod_data_source_file cg501787m_si_002.cif
_cod_data_source_block Compound-2
_cod_depositor_comments
;
The following automatic conversions were performed:

'_symmetry_cell_setting' value 'Monoclinic' changed to 'monoclinic'
according to
/usr/data/users/saulius/crontab/automatic-downloads/rss-feeds/ACS/lib/dictionaries/cif_core.dic
dictionary named 'cif_core.dic' version 2.4.2 from 2011-04-26.

Automatic conversion script
Id: cif_fix_values 3008 2015-01-20 13:52:24Z robertas 

 Adding full bibliography for 4512687--4512690.cif.
;
_cod_original_sg_symbol_H-M P2(1)/c
_cod_database_code 4512688

loop_
_symmetry_equiv_pos_as_xyz
'x, y, z'
'-x, y+1/2, -z+1/2'
'-x, -y, -z'
'x, -y-1/2, z-1/2'

loop_
_atom_site_label
_atom_site_type_symbol
_atom_site_fract_x
_atom_site_fract_y
_atom_site_fract_z
_atom_site_U_iso_or_equiv
_atom_site_adp_type
_atom_site_occupancy
_atom_site_symmetry_multiplicity
_atom_site_calc_flag
_atom_site_refinement_flags
Co1 Co 0.58669(3) 0.13027(2) 0.220591(16) 0.03956(13) Uani 1 1 d .
N4 N 0.63435(19) -0.12402(15) 0.09357(11) 0.0448(5) Uani 1 1 d .
N3 N 0.59373(18) -0.00514(15) 0.17047(11) 0.0423(5) Uani 1 1 d .
N1 N 0.41392(18) 0.16483(16) 0.22688(10) 0.0430(5) Uani 1 1 d .
O2 O 0.6734(2) 0.22202(17) 0.16303(11) 0.0798(7) Uani 1 1 d .
C16 C -0.2377(2) 0.4955(2) 0.39238(15) 0.0528(7) Uani 1 1 d .
H16 H -0.2777 0.4494 0.3609 0.063 Uiso 1 1 calc R
N2 N 0.23843(19) 0.23396(17) 0.21021(11) 0.0496(5) Uani 1 1 d .
C17 C 0.5366(2) -0.0921(2) 0.18678(15) 0.0488(6) Uani 1 1 d .
H17 H 0.4884 -0.0992 0.2246 0.059 Uiso 1 1 calc R
O3 O 0.6790(2) 0.15322(18) 0.31679(11) 0.0704(6) Uani 1 1 d .
C14 C -0.2427(3) 0.6181(2) 0.48851(14) 0.0499(6) Uani 1 1 d .
C24 C 0.6802(2) 0.42122(18) 0.09686(13) 0.0442(6) Uani 1 1 d .
H24A H 0.5971 0.4378 0.0963 0.053 Uiso 1 1 calc R
H24B H 0.7132 0.4167 0.1475 0.053 Uiso 1 1 calc R
C23 C 0.6944(2) 0.32000(18) 0.05841(13) 0.0411(5) Uani 1 1 d .
C28 C 0.6429(2) 0.3283(2) -0.02168(13) 0.0430(6) Uani 1 1 d .
H28A H 0.5594 0.3437 -0.0237 0.052 Uiso 1 1 calc R
H28B H 0.6517 0.2642 -0.0461 0.052 Uiso 1 1 calc R
O1 O 0.5370(2) 0.20167(19) 0.07284(13) 0.0871(8) Uani 1 1 d .
C1 C 0.3483(2) 0.2341(2) 0.19086(13) 0.0449(6) Uani 1 1 d .
H1 H 0.3754 0.2775 0.1563 0.054 Uiso 1 1 calc R
C18 C 0.6510(2) -0.02771(18) 0.11375(13) 0.0439(6) Uani 1 1 d .
H18 H 0.6974 0.0177 0.0905 0.053 Uiso 1 1 calc R
C27 C 0.7062(2) 0.4113(2) -0.06126(12) 0.0409(5) Uani 1 1 d .
C2 C 0.3409(2) 0.1185(2) 0.27145(15) 0.0508(6) Uani 1 1 d .
H2 H 0.3625 0.0660 0.3036 0.061 Uiso 1 1 calc R
C22 C 0.6288(3) 0.2413(2) 0.09997(15) 0.0549(7) Uani 1 1 d .
C32 C 0.8376(2) 0.3862(2) -0.05814(14) 0.0533(7) Uani 1 1 d .
H32A H 0.8484 0.3229 -0.0832 0.064 Uiso 1 1 calc R
H32B H 0.8785 0.4387 -0.0825 0.064 Uiso 1 1 calc R
C11 C -0.1164(2) 0.50805(19) 0.39043(14) 0.0453(6) Uani 1 1 d .
C13 C -0.1223(3) 0.6292(2) 0.48812(15) 0.0542(7) Uani 1 1 d .
H13 H -0.0820 0.6733 0.5211 0.065 Uiso 1 1 calc R
C8 C -0.0505(2) 0.45276(19) 0.33680(13) 0.0442(6) Uani 1 1 d .
C7 C 0.0490(2) 0.4946(2) 0.30989(16) 0.0543(7) Uani 1 1 d .
H7 H 0.0748 0.5581 0.3261 0.065 Uiso 1 1 calc R
C9 C -0.0864(2) 0.3587(2) 0.31036(16) 0.0516(7) Uani 1 1 d .
H9 H -0.1529 0.3289 0.3268 0.062 Uiso 1 1 calc R
C19 C 0.5604(3) -0.1652(2) 0.14018(15) 0.0533(7) Uani 1 1 d .
H19 H 0.5322 -0.2311 0.1395 0.064 Uiso 1 1 calc R
C25 C 0.7438(3) 0.5036(2) 0.05751(14) 0.0541(7) Uani 1 1 d .
C26 C 0.6909(3) 0.5118(2) -0.02192(14) 0.0528(7) Uani 1 1 d .
H26A H 0.7301 0.5652 -0.0464 0.063 Uiso 1 1 calc R
H26B H 0.6077 0.5284 -0.0234 0.063 Uiso 1 1 calc R
C3 C 0.2326(3) 0.1607(2) 0.26160(16) 0.0568(7) Uani 1 1 d .
H3 H 0.1669 0.1430 0.2853 0.068 Uiso 1 1 calc R
C12 C -0.0605(2) 0.5760(2) 0.43939(15) 0.0511(6) Uani 1 1 d .
H12 H 0.0204 0.5860 0.4395 0.061 Uiso 1 1 calc R
C29 C 0.8252(2) 0.2946(2) 0.05973(15) 0.0573(7) Uani 1 1 d .
H29A H 0.8594 0.2881 0.1100 0.069 Uiso 1 1 calc R
H29B H 0.8347 0.2308 0.0351 0.069 Uiso 1 1 calc R
C30 C 0.8885(2) 0.3778(3) 0.02155(16) 0.0610(8) Uani 1 1 d .
C5 C 0.0746(2) 0.3498(2) 0.23426(14) 0.0513(7) Uani 1 1 d .
C10 C -0.0254(3) 0.3083(2) 0.25996(15) 0.0562(7) Uani 1 1 d .
H10 H -0.0518 0.2453 0.2430 0.067 Uiso 1 1 calc R
C4 C 0.1398(3) 0.2967(3) 0.17787(15) 0.0640(8) Uani 1 1 d .
H4A H 0.0849 0.2542 0.1481 0.077 Uiso 1 1 calc R
H4B H 0.1704 0.3467 0.1460 0.077 Uiso 1 1 calc R
C20 C 0.6904(3) -0.1821(2) 0.03800(16) 0.0607(7) Uani 1 1 d .
H20A H 0.6298 -0.2193 0.0084 0.073 Uiso 1 1 calc R
H20B H 0.7441 -0.2308 0.0625 0.073 Uiso 1 1 calc R
C15 C -0.2998(2) 0.5500(2) 0.44000(15) 0.0558(7) Uani 1 1 d .
H15 H -0.3809 0.5409 0.4395 0.067 Uiso 1 1 calc R
C31 C 0.8738(3) 0.4773(3) 0.06044(16) 0.0700(9) Uani 1 1 d .
H31A H 0.9068 0.4720 0.1110 0.084 Uiso 1 1 calc R
H31B H 0.9157 0.5301 0.0371 0.084 Uiso 1 1 calc R
C6 C 0.1101(2) 0.4441(2) 0.25980(15) 0.0571(7) Uani 1 1 d .
H6 H 0.1764 0.4739 0.2429 0.069 Uiso 1 1 calc R
O4 O 0.5821(2) 0.0174(2) 0.33846(12) 0.0945(9) Uani 1 1 d .
C21 C 0.6518(2) 0.0844(3) 0.35924(14) 0.0553(7) Uani 1 1 d .
H25 H 0.733(3) 0.566(2) 0.0790(18) 0.075(10) Uiso 1 1 d .
H30 H 0.964(3) 0.358(2) 0.0220(19) 0.078(10) Uiso 1 1 d .

loop_
_atom_site_aniso_label
_atom_site_aniso_U_11
_atom_site_aniso_U_22
_atom_site_aniso_U_33
_atom_site_aniso_U_23
_atom_site_aniso_U_13
_atom_site_aniso_U_12
Co1 0.0462(2) 0.0408(2) 0.0319(2) 0.00422(13) 0.00493(14) -0.00154(14)
N4 0.0551(13) 0.0412(11) 0.0382(11) 0.0003(9) 0.0049(9) -0.0059(9)
N3 0.0477(11) 0.0412(11) 0.0384(11) 0.0048(9) 0.0051(9) 0.0014(9)
N1 0.0481(11) 0.0476(11) 0.0336(10) 0.0009(9) 0.0060(9) 0.0048(10)
O2 0.1101(18) 0.0777(15) 0.0506(12) 0.0200(11) 0.0021(12) -0.0366(13)
C16 0.0466(15) 0.0638(17) 0.0471(15) -0.0060(13) -0.0005(12) -0.0013(12)
N2 0.0515(13) 0.0611(14) 0.0365(11) 0.0012(10) 0.0057(9) 0.0109(10)
C17 0.0537(15) 0.0476(14) 0.0462(14) 0.0064(12) 0.0101(12) -0.0039(12)
O3 0.0870(16) 0.0859(16) 0.0362(10) 0.0028(10) -0.0044(10) 0.0076(12)
C14 0.0621(17) 0.0474(15) 0.0406(14) 0.0090(11) 0.0064(12) 0.0078(12)
C24 0.0560(15) 0.0452(14) 0.0322(12) -0.0021(10) 0.0093(11) -0.0027(11)
C23 0.0484(14) 0.0425(13) 0.0334(12) 0.0029(10) 0.0095(10) -0.0010(11)
C28 0.0443(13) 0.0506(14) 0.0350(12) -0.0032(11) 0.0086(10) -0.0088(11)
O1 0.0841(16) 0.0933(18) 0.0825(16) 0.0275(13) 0.0001(13) -0.0407(14)
C1 0.0518(14) 0.0515(15) 0.0323(12) 0.0009(11) 0.0089(11) 0.0034(12)
C18 0.0500(14) 0.0409(13) 0.0412(13) 0.0034(11) 0.0072(11) -0.0067(11)
C27 0.0369(12) 0.0561(15) 0.0295(12) 0.0059(10) 0.0025(9) -0.0060(11)
C2 0.0579(17) 0.0498(15) 0.0458(15) 0.0107(12) 0.0101(12) -0.0010(12)
C22 0.0737(19) 0.0441(15) 0.0476(16) 0.0025(12) 0.0092(14) -0.0071(14)
C32 0.0406(14) 0.083(2) 0.0370(14) 0.0070(13) 0.0094(11) -0.0047(13)
C11 0.0448(14) 0.0483(14) 0.0424(13) 0.0079(11) 0.0027(11) 0.0049(11)
C13 0.0670(18) 0.0456(15) 0.0490(16) 0.0005(12) 0.0007(13) -0.0051(13)
C8 0.0401(13) 0.0497(14) 0.0419(13) 0.0044(11) 0.0001(10) 0.0041(11)
C7 0.0461(15) 0.0558(16) 0.0611(17) -0.0038(13) 0.0054(13) -0.0041(12)
C9 0.0498(15) 0.0554(17) 0.0502(15) 0.0034(12) 0.0088(12) -0.0026(12)
C19 0.0669(17) 0.0449(14) 0.0484(15) 0.0056(12) 0.0071(13) -0.0125(13)
C25 0.080(2) 0.0437(15) 0.0393(14) -0.0020(12) 0.0089(13) -0.0151(14)
C26 0.0644(17) 0.0504(15) 0.0441(15) 0.0106(12) 0.0078(13) -0.0024(13)
C3 0.0518(16) 0.0698(18) 0.0503(16) 0.0069(14) 0.0122(13) -0.0019(14)
C12 0.0472(14) 0.0522(16) 0.0535(16) 0.0013(13) 0.0034(12) -0.0012(12)
C29 0.0586(17) 0.0725(19) 0.0408(14) 0.0106(13) 0.0044(12) 0.0169(14)
C30 0.0308(14) 0.105(3) 0.0464(16) 0.0106(16) 0.0015(12) -0.0006(15)
C5 0.0478(15) 0.0662(18) 0.0389(14) 0.0015(12) -0.0010(12) 0.0131(12)
C10 0.0635(18) 0.0526(16) 0.0520(16) -0.0042(13) 0.0026(13) 0.0010(13)
C4 0.0627(18) 0.086(2) 0.0421(15) -0.0004(14) -0.0022(13) 0.0238(16)
C20 0.083(2) 0.0491(16) 0.0530(16) -0.0071(13) 0.0208(15) -0.0071(15)
C15 0.0464(15) 0.0719(19) 0.0499(16) 0.0031(14) 0.0085(12) 0.0047(13)
C31 0.0619(19) 0.101(3) 0.0450(16) 0.0111(16) -0.0037(14) -0.0420(18)
C6 0.0404(14) 0.074(2) 0.0571(17) 0.0040(15) 0.0076(12) 0.0000(13)
O4 0.0810(16) 0.153(3) 0.0466(12) -0.0150(14) -0.0068(11) -0.0413(17)
C21 0.0423(15) 0.089(2) 0.0348(14) -0.0064(15) 0.0052(11) 0.0092(14)

loop_
_atom_type_symbol
_atom_type_description
_atom_type_scat_dispersion_real
_atom_type_scat_dispersion_imag
_atom_type_scat_source
C C 0.0033 0.0016 'International Tables Vol C Tables 4.2.6.8 and 6.1.1.4'
H H 0.0000 0.0000 'International Tables Vol C Tables 4.2.6.8 and 6.1.1.4'
N N 0.0061 0.0033 'International Tables Vol C Tables 4.2.6.8 and 6.1.1.4'
O O 0.0106 0.0060 'International Tables Vol C Tables 4.2.6.8 and 6.1.1.4'
Co Co 0.3494 0.9721 'International Tables Vol C Tables 4.2.6.8 and 6.1.1.4'

loop_
_geom_angle_atom_site_label_1
_geom_angle_atom_site_label_2
_geom_angle_atom_site_label_3
_geom_angle
_geom_angle_site_symmetry_1
_geom_angle_site_symmetry_3
O2 Co1 O3 97.74(10) . .
O2 Co1 N3 105.28(9) . .
O3 Co1 N3 119.94(9) . .
O2 Co1 N1 115.79(10) . .
O3 Co1 N1 110.27(9) . .
N3 Co1 N1 107.84(8) . .
C18 N4 C19 106.6(2) . .
C18 N4 C20 129.2(2) . .
C19 N4 C20 123.9(2) . .
C18 N3 C17 105.3(2) . .
C18 N3 Co1 127.35(17) . .
C17 N3 Co1 127.33(17) . .
C1 N1 C2 105.4(2) . .
C1 N1 Co1 129.20(17) . .
C2 N1 Co1 125.43(17) . .
C22 O2 Co1 116.8(2) . .
C15 C16 C11 121.5(3) . .
C15 C16 H16 119.3 . .
C11 C16 H16 119.3 . .
C1 N2 C3 107.2(2) . .
C1 N2 C4 126.1(2) . .
C3 N2 C4 126.6(2) . .
C19 C17 N3 109.9(2) . .
C19 C17 H17 125.1 . .
N3 C17 H17 125.1 . .
C21 O3 Co1 107.41(19) . .
C13 C14 C15 118.2(3) . .
C13 C14 C20 120.3(3) . 4_466
C15 C14 C20 121.5(3) . 4_466
C25 C24 C23 109.4(2) . .
C25 C24 H24A 109.8 . .
C23 C24 H24A 109.8 . .
C25 C24 H24B 109.8 . .
C23 C24 H24B 109.8 . .
H24A C24 H24B 108.2 . .
C29 C23 C22 111.4(2) . .
C29 C23 C24 109.4(2) . .
C22 C23 C24 106.8(2) . .
C29 C23 C28 108.3(2) . .
C22 C23 C28 111.6(2) . .
C24 C23 C28 109.4(2) . .
C23 C28 C27 110.60(19) . .
C23 C28 H28A 109.5 . .
C27 C28 H28A 109.5 . .
C23 C28 H28B 109.5 . .
C27 C28 H28B 109.5 . .
H28A C28 H28B 108.1 . .
N1 C1 N2 111.5(2) . .
N1 C1 H1 124.3 . .
N2 C1 H1 124.3 . .
N3 C18 N4 111.6(2) . .
N3 C18 H18 124.2 . .
N4 C18 H18 124.2 . .
C32 C27 C21 110.4(2) . 4_565
C32 C27 C26 109.0(2) . .
C21 C27 C26 111.3(2) 4_565 .
C32 C27 C28 109.1(2) . .
C21 C27 C28 108.3(2) 4_565 .
C26 C27 C28 108.7(2) . .
C3 C2 N1 109.5(2) . .
C3 C2 H2 125.2 . .
N1 C2 H2 125.2 . .
O1 C22 O2 122.9(3) . .
O1 C22 C23 121.7(3) . .
O2 C22 C23 115.4(2) . .
C30 C32 C27 109.5(2) . .
C30 C32 H32A 109.8 . .
C27 C32 H32A 109.8 . .
C30 C32 H32B 109.8 . .
C27 C32 H32B 109.8 . .
H32A C32 H32B 108.2 . .
C12 C11 C16 117.1(2) . .
C12 C11 C8 121.4(2) . .
C16 C11 C8 121.4(2) . .
C14 C13 C12 121.0(3) . .
C14 C13 H13 119.5 . .
C12 C13 H13 119.5 . .
C9 C8 C7 117.2(2) . .
C9 C8 C11 121.7(2) . .
C7 C8 C11 121.2(2) . .
C6 C7 C8 121.5(3) . .
C6 C7 H7 119.2 . .
C8 C7 H7 119.2 . .
C10 C9 C8 121.3(3) . .
C10 C9 H9 119.3 . .
C8 C9 H9 119.3 . .
C17 C19 N4 106.6(2) . .
C17 C19 H19 126.7 . .
N4 C19 H19 126.7 . .
C31 C25 C26 110.1(2) . .
C31 C25 C24 108.9(2) . .
C26 C25 C24 109.9(2) . .
C31 C25 H25 111(2) . .
C26 C25 H25 106(2) . .
C24 C25 H25 111(2) . .
C25 C26 C27 109.7(2) . .
C25 C26 H26A 109.7 . .
C27 C26 H26A 109.7 . .
C25 C26 H26B 109.7 . .
C27 C26 H26B 109.7 . .
H26A C26 H26B 108.2 . .
C2 C3 N2 106.5(2) . .
C2 C3 H3 126.8 . .
N2 C3 H3 126.8 . .
C11 C12 C13 121.4(3) . .
C11 C12 H12 119.3 . .
C13 C12 H12 119.3 . .
C30 C29 C23 109.7(2) . .
C30 C29 H29A 109.7 . .
C23 C29 H29A 109.7 . .
C30 C29 H29B 109.7 . .
C23 C29 H29B 109.7 . .
H29A C29 H29B 108.2 . .
C31 C30 C29 109.5(2) . .
C31 C30 C32 109.8(3) . .
C29 C30 C32 109.9(2) . .
C31 C30 H30 113(2) . .
C29 C30 H30 107(2) . .
C32 C30 H30 108(2) . .
C6 C5 C10 117.8(3) . .
C6 C5 C4 120.6(3) . .
C10 C5 C4 121.5(3) . .
C9 C10 C5 121.1(3) . .
C9 C10 H10 119.4 . .
C5 C10 H10 119.4 . .
N2 C4 C5 113.2(2) . .
N2 C4 H4A 108.9 . .
C5 C4 H4A 108.9 . .
N2 C4 H4B 108.9 . .
C5 C4 H4B 108.9 . .
H4A C4 H4B 107.8 . .
N4 C20 C14 113.8(2) . 4_665
N4 C20 H20A 108.8 . .
C14 C20 H20A 108.8 4_665 .
N4 C20 H20B 108.8 . .
C14 C20 H20B 108.8 4_665 .
H20A C20 H20B 107.7 . .
C16 C15 C14 120.7(3) . .
C16 C15 H15 119.6 . .
C14 C15 H15 119.6 . .
C25 C31 C30 109.6(2) . .
C25 C31 H31A 109.8 . .
C30 C31 H31A 109.8 . .
C25 C31 H31B 109.8 . .
C30 C31 H31B 109.8 . .
H31A C31 H31B 108.2 . .
C7 C6 C5 121.0(3) . .
C7 C6 H6 119.5 . .
C5 C6 H6 119.5 . .
O4 C21 O3 121.5(3) . .
O4 C21 C27 120.9(3) . 4_566
O3 C21 C27 117.6(3) . 4_566

loop_
_geom_bond_atom_site_label_1
_geom_bond_atom_site_label_2
_geom_bond_distance
_geom_bond_site_symmetry_2
Co1 O2 1.941(2) .
Co1 O3 1.990(2) .
Co1 N3 2.021(2) .
Co1 N1 2.033(2) .
N4 C18 1.337(3) .
N4 C19 1.370(3) .
N4 C20 1.471(3) .
N3 C18 1.315(3) .
N3 C17 1.370(3) .
N1 C1 1.320(3) .
N1 C2 1.367(3) .
O2 C22 1.246(3) .
C16 C15 1.379(4) .
C16 C11 1.395(4) .
C16 H16 0.9300 .
N2 C1 1.332(3) .
N2 C3 1.360(4) .
N2 C4 1.475(3) .
C17 C19 1.337(4) .
C17 H17 0.9300 .
O3 C21 1.257(4) .
C14 C13 1.379(4) .
C14 C15 1.385(4) .
C14 C20 1.502(4) 4_466
C24 C25 1.529(3) .
C24 C23 1.531(3) .
C24 H24A 0.9700 .
C24 H24B 0.9700 .
C23 C29 1.524(4) .
C23 C22 1.528(3) .
C23 C28 1.534(3) .
C28 C27 1.535(3) .
C28 H28A 0.9700 .
C28 H28B 0.9700 .
O1 C22 1.231(3) .
C1 H1 0.9300 .
C18 H18 0.9300 .
C27 C32 1.528(3) .
C27 C21 1.531(3) 4_565
C27 C26 1.532(4) .
C2 C3 1.350(4) .
C2 H2 0.9300 .
C32 C30 1.526(4) .
C32 H32A 0.9700 .
C32 H32B 0.9700 .
C11 C12 1.383(4) .
C11 C8 1.486(4) .
C13 C12 1.383(4) .
C13 H13 0.9300 .
C8 C9 1.384(4) .
C8 C7 1.394(4) .
C7 C6 1.379(4) .
C7 H7 0.9300 .
C9 C10 1.382(4) .
C9 H9 0.9300 .
C19 H19 0.9300 .
C25 C31 1.516(4) .
C25 C26 1.527(4) .
C25 H25 0.93(3) .
C26 H26A 0.9700 .
C26 H26B 0.9700 .
C3 H3 0.9300 .
C12 H12 0.9300 .
C29 C30 1.524(4) .
C29 H29A 0.9700 .
C29 H29B 0.9700 .
C30 C31 1.516(5) .
C30 H30 0.90(3) .
C5 C6 1.381(4) .
C5 C10 1.387(4) .
C5 C4 1.505(4) .
C10 H10 0.9300 .
C4 H4A 0.9700 .
C4 H4B 0.9700 .
C20 C14 1.502(4) 4_665
C20 H20A 0.9700 .
C20 H20B 0.9700 .
C15 H15 0.9300 .
C31 H31A 0.9700 .
C31 H31B 0.9700 .
C6 H6 0.9300 .
O4 C21 1.226(4) .
C21 C27 1.531(3) 4_566
